data_4066830
loop_
_publ_author_name
'Qiu, Zaozao'
'Deng, Liang'
'Chan, Hoi-Shan'
'Xie, Zuowei'

_publ_section_title
;
 Synthesis and Structural Characterization of Group 10
 Metal&#x2212;Carboryne Complexes
;
_journal_issue 20
_journal_name_full Organometallics
_journal_page_first 4541
_journal_paper_doi 10.1021/om100669x
_journal_volume 29
_journal_year 2010
_chemical_formula_sum 'C28 H34 B10 Ni P2'
_chemical_formula_weight 599.30
_chemical_name_systematic
; 
 ? 
;
_space_group_IT_number 2
_symmetry_cell_setting triclinic
_symmetry_space_group_name_Hall '-P 1'
_symmetry_space_group_name_H-M 'P -1'
_atom_sites_solution_hydrogens geom
_atom_sites_solution_primary direct
_atom_sites_solution_secondary difmap
_audit_creation_method SHELXL-97
_cell_angle_alpha 89.942(3)
_cell_angle_beta 84.805(3)
_cell_angle_gamma 74.483(2)
_cell_formula_units_Z 4
_cell_length_a 11.8119(14)
_cell_length_b 15.6978(19)
_cell_length_c 17.794(2)
_cell_measurement_temperature 293(2)
_cell_volume 3165.1(6)
_computing_structure_refinement 'SHELXL-97 (Sheldrick, 1997)'
_computing_structure_solution 'SHELXS-97 (Sheldrick, 1990)'
_diffrn_ambient_temperature 293(2)
_diffrn_measured_fraction_theta_full 0.980
_diffrn_measured_fraction_theta_max 0.980
_diffrn_radiation_monochromator graphite
_diffrn_radiation_source 'fine-focus sealed tube'
_diffrn_radiation_type MoK\a
_diffrn_radiation_wavelength 0.71073
_diffrn_reflns_av_R_equivalents 0.0454
_diffrn_reflns_av_sigmaI/netI 0.1375
_diffrn_reflns_limit_h_max 12
_diffrn_reflns_limit_h_min -15
_diffrn_reflns_limit_k_max 17
_diffrn_reflns_limit_k_min -20
_diffrn_reflns_limit_l_max 23
_diffrn_reflns_limit_l_min -22
_diffrn_reflns_number 22239
_diffrn_reflns_theta_full 28.30
_diffrn_reflns_theta_max 28.30
_diffrn_reflns_theta_min 1.15
_exptl_absorpt_coefficient_mu 0.733
_exptl_absorpt_correction_T_max 0.9303
_exptl_absorpt_correction_T_min 0.8101
_exptl_absorpt_correction_type multi-scan
_exptl_crystal_colour red
_exptl_crystal_density_diffrn 1.258
_exptl_crystal_density_method 'not measured'
_exptl_crystal_description prism
_exptl_crystal_F_000 1240
_exptl_crystal_size_max 0.30
_exptl_crystal_size_mid 0.20
_exptl_crystal_size_min 0.10
_refine_diff_density_max 0.496
_refine_diff_density_min -0.362
_refine_diff_density_rms 0.076
_refine_ls_extinction_method none
_refine_ls_goodness_of_fit_ref 0.959
_refine_ls_hydrogen_treatment riding
_refine_ls_matrix_type full
_refine_ls_number_parameters 739
_refine_ls_number_reflns 15445
_refine_ls_number_restraints 0
_refine_ls_restrained_S_all 0.959
_refine_ls_R_factor_all 0.1699
_refine_ls_R_factor_gt 0.0611
_refine_ls_shift/su_max 0.001
_refine_ls_shift/su_mean 0.000
_refine_ls_structure_factor_coef Fsqd
_refine_ls_weighting_details 'calc w=1/[\s^2^(Fo^2^)+(0.0641P)^2^+0.0000P] where P=(Fo^2^+2Fc^2^)/3'
_refine_ls_weighting_scheme calc
_refine_ls_wR_factor_gt 0.1235
_refine_ls_wR_factor_ref 0.1691
_reflns_number_gt 6773
_reflns_number_total 15445
_reflns_threshold_expression >2sigma(I)
_cod_data_source_file om100669x_si_001.cif
_cod_data_source_block 5
_cod_original_cell_volume 3165.1(7)
_cod_original_sg_symbol_H-M P-1
_cod_database_code 4066830

loop_
_symmetry_equiv_pos_as_xyz
'x, y, z'
'-x, -y, -z'

loop_
_atom_site_label
_atom_site_type_symbol
_atom_site_fract_x
_atom_site_fract_y
_atom_site_fract_z
_atom_site_U_iso_or_equiv
_atom_site_adp_type
_atom_site_occupancy
_atom_site_symmetry_multiplicity
_atom_site_calc_flag
_atom_site_refinement_flags
Ni1 Ni 0.84167(4) 0.77914(3) 0.32222(3) 0.03785(16) Uani 1 1 d .
Ni1' Ni 0.18711(5) 0.23531(4) 0.18458(3) 0.04038(16) Uani 1 1 d .
P1' P 0.20578(11) 0.10749(8) 0.23313(7) 0.0480(3) Uani 1 1 d .
P1 P 0.73652(10) 0.89665(8) 0.27360(6) 0.0431(3) Uani 1 1 d .
P2 P 0.68981(10) 0.72669(8) 0.33516(6) 0.0398(3) Uani 1 1 d .
P2' P 0.00176(10) 0.24763(8) 0.17665(6) 0.0454(3) Uani 1 1 d .
C1' C 0.3366(4) 0.2636(3) 0.1755(2) 0.0435(11) Uani 1 1 d .
C1 C 0.9973(4) 0.7900(3) 0.3256(3) 0.0607(14) Uani 1 1 d .
C2' C 0.2336(3) 0.3360(3) 0.1454(2) 0.0397(10) Uani 1 1 d .
C2 C 0.9821(4) 0.7010(3) 0.3569(3) 0.0485(12) Uani 1 1 d .
C11' C 0.2644(4) 0.0845(3) 0.3239(2) 0.0479(12) Uani 1 1 d .
C11 C 0.7840(4) 0.9238(3) 0.1785(2) 0.0558(13) Uani 1 1 d .
C12' C 0.2830(5) 0.1522(4) 0.3656(3) 0.0731(16) Uani 1 1 d .
H12A H 0.2713 0.2082 0.3454 0.088 Uiso 1 1 calc R
C12 C 0.7422(5) 1.0039(4) 0.1490(3) 0.0779(17) Uani 1 1 d .
H12B H 0.6900 1.0483 0.1791 0.094 Uiso 1 1 calc R
C13 C 0.7747(6) 1.0223(4) 0.0748(3) 0.0886(19) Uani 1 1 d .
H13A H 0.7430 1.0779 0.0558 0.106 Uiso 1 1 calc R
C13' C 0.3193(6) 0.1377(4) 0.4380(3) 0.093(2) Uani 1 1 d .
H13B H 0.3314 0.1836 0.4664 0.112 Uiso 1 1 calc R
C14' C 0.3369(5) 0.0544(5) 0.4665(3) 0.085(2) Uani 1 1 d .
H14A H 0.3619 0.0441 0.5146 0.102 Uiso 1 1 calc R
C14 C 0.8495(8) 0.9616(6) 0.0323(4) 0.147(4) Uani 1 1 d .
H14B H 0.8734 0.9735 -0.0170 0.177 Uiso 1 1 calc R
C15' C 0.3187(5) -0.0132(4) 0.4262(3) 0.0771(18) Uani 1 1 d .
H15A H 0.3301 -0.0690 0.4467 0.093 Uiso 1 1 calc R
C15 C 0.8905(12) 0.8831(7) 0.0602(4) 0.305(10) Uani 1 1 d .
H15B H 0.9439 0.8395 0.0300 0.366 Uiso 1 1 calc R
C16' C 0.2832(4) 0.0015(3) 0.3542(3) 0.0635(14) Uani 1 1 d .
H16A H 0.2720 -0.0449 0.3260 0.076 Uiso 1 1 calc R
C16 C 0.8560(9) 0.8629(6) 0.1343(4) 0.232(7) Uani 1 1 d .
H16B H 0.8847 0.8060 0.1519 0.278 Uiso 1 1 calc R
C17 C 0.5897(4) 0.8797(3) 0.2661(3) 0.0612(14) Uani 1 1 d .
H17A H 0.5307 0.9363 0.2685 0.073 Uiso 1 1 calc R
H17B H 0.5885 0.8509 0.2181 0.073 Uiso 1 1 calc R
C17' C 0.0570(4) 0.0931(3) 0.2518(3) 0.0649(14) Uani 1 1 d .
H17C H 0.0613 0.0305 0.2529 0.078 Uiso 1 1 calc R
H17D H 0.0223 0.1194 0.3007 0.078 Uiso 1 1 calc R
C18 C 0.5619(4) 0.8228(3) 0.3302(3) 0.0536(12) Uani 1 1 d .
H18A H 0.4927 0.8035 0.3215 0.064 Uiso 1 1 calc R
H18B H 0.5459 0.8566 0.3775 0.064 Uiso 1 1 calc R
C18' C -0.0194(4) 0.1364(3) 0.1913(3) 0.0629(14) Uani 1 1 d .
H18C H -0.1017 0.1407 0.2069 0.075 Uiso 1 1 calc R
H18D H 0.0030 0.1014 0.1447 0.075 Uiso 1 1 calc R
C21 C 0.7162(4) 0.9983(3) 0.3265(2) 0.0427(11) Uani 1 1 d .
C21' C 0.2926(4) 0.0163(3) 0.1721(2) 0.0515(12) Uani 1 1 d .
C22 C 0.6120(5) 1.0649(4) 0.3353(3) 0.0746(17) Uani 1 1 d .
H22A H 0.5453 1.0577 0.3150 0.089 Uiso 1 1 calc R
C22' C 0.3960(4) 0.0242(3) 0.1330(3) 0.0591(13) Uani 1 1 d .
H22B H 0.4161 0.0774 0.1356 0.071 Uiso 1 1 calc R
C23 C 0.6067(6) 1.1419(4) 0.3740(3) 0.088(2) Uani 1 1 d .
H23A H 0.5356 1.1857 0.3805 0.106 Uiso 1 1 calc R
C23' C 0.4704(5) -0.0459(4) 0.0899(3) 0.0724(16) Uani 1 1 d .
H23B H 0.5408 -0.0404 0.0652 0.087 Uiso 1 1 calc R
C24 C 0.7042(5) 1.1553(4) 0.4033(3) 0.0699(15) Uani 1 1 d .
H24A H 0.7001 1.2086 0.4275 0.084 Uiso 1 1 calc R
C24' C 0.4390(7) -0.1223(4) 0.0842(3) 0.096(2) Uani 1 1 d .
H24B H 0.4872 -0.1691 0.0545 0.115 Uiso 1 1 calc R
C25 C 0.8078(5) 1.0892(4) 0.3965(3) 0.0673(15) Uani 1 1 d .
H25A H 0.8741 1.0966 0.4173 0.081 Uiso 1 1 calc R
C25' C 0.3387(8) -0.1309(5) 0.1211(4) 0.123(3) Uani 1 1 d .
H25B H 0.3197 -0.1844 0.1178 0.148 Uiso 1 1 calc R
C26 C 0.8126(4) 1.0117(3) 0.3583(3) 0.0580(13) Uani 1 1 d .
H26A H 0.8829 0.9670 0.3540 0.070 Uiso 1 1 calc R
C26' C 0.2631(6) -0.0621(4) 0.1637(3) 0.099(2) Uani 1 1 d .
H26B H 0.1922 -0.0687 0.1868 0.118 Uiso 1 1 calc R
C31 C 0.6848(4) 0.6534(3) 0.2583(2) 0.0463(11) Uani 1 1 d .
C31' C -0.0962(4) 0.3167(3) 0.2504(2) 0.0480(12) Uani 1 1 d .
C32 C 0.7896(5) 0.6028(4) 0.2219(3) 0.0698(15) Uani 1 1 d .
H32A H 0.8608 0.6072 0.2376 0.084 Uiso 1 1 calc R
C32' C -0.0530(5) 0.3643(4) 0.2995(3) 0.0853(19) Uani 1 1 d .
H32B H 0.0274 0.3601 0.2951 0.102 Uiso 1 1 calc R
C33 C 0.7902(7) 0.5464(4) 0.1631(3) 0.096(2) Uani 1 1 d .
H33A H 0.8619 0.5134 0.1394 0.115 Uiso 1 1 calc R
C33' C -0.1262(6) 0.4188(5) 0.3557(3) 0.102(2) Uani 1 1 d .
H33B H -0.0943 0.4501 0.3886 0.122 Uiso 1 1 calc R
C34' C -0.2432(6) 0.4266(4) 0.3628(3) 0.0804(18) Uani 1 1 d .
H34A H -0.2922 0.4626 0.4007 0.096 Uiso 1 1 calc R
C34 C 0.6885(9) 0.5378(5) 0.1388(3) 0.102(3) Uani 1 1 d .
H34B H 0.6898 0.4995 0.0987 0.123 Uiso 1 1 calc R
C35' C -0.2881(5) 0.3815(5) 0.3142(3) 0.090(2) Uani 1 1 d .
H35A H -0.3689 0.3876 0.3181 0.108 Uiso 1 1 calc R
C35 C 0.5846(7) 0.5861(5) 0.1740(4) 0.102(2) Uani 1 1 d .
H35B H 0.5143 0.5801 0.1579 0.122 Uiso 1 1 calc R
C36' C -0.2164(5) 0.3269(4) 0.2591(3) 0.0816(18) Uani 1 1 d .
H36A H -0.2496 0.2959 0.2267 0.098 Uiso 1 1 calc R
C36 C 0.5805(5) 0.6440(4) 0.2331(3) 0.0774(17) Uani 1 1 d .
H36B H 0.5081 0.6767 0.2562 0.093 Uiso 1 1 calc R
C41 C 0.6557(4) 0.6730(3) 0.4213(2) 0.0436(11) Uani 1 1 d .
C41' C -0.0614(4) 0.2835(3) 0.0891(2) 0.0467(11) Uani 1 1 d .
C42 C 0.7426(4) 0.6414(3) 0.4683(3) 0.0588(13) Uani 1 1 d .
H42A H 0.8185 0.6468 0.4556 0.071 Uiso 1 1 calc R
C42' C -0.0143(5) 0.3366(4) 0.0429(3) 0.0814(18) Uani 1 1 d .
H42B H 0.0509 0.3537 0.0563 0.098 Uiso 1 1 calc R
C43 C 0.7170(6) 0.6012(4) 0.5350(3) 0.0818(18) Uani 1 1 d .
H43A H 0.7759 0.5793 0.5667 0.098 Uiso 1 1 calc R
C43' C -0.0619(6) 0.3657(4) -0.0240(3) 0.096(2) Uani 1 1 d .
H43B H -0.0279 0.4016 -0.0551 0.115 Uiso 1 1 calc R
C44' C -0.1562(5) 0.3427(4) -0.0442(3) 0.0818(19) Uani 1 1 d .
H44A H -0.1864 0.3617 -0.0896 0.098 Uiso 1 1 calc R
C44 C 0.6056(7) 0.5939(4) 0.5539(3) 0.088(2) Uani 1 1 d .
H44B H 0.5884 0.5682 0.5991 0.106 Uiso 1 1 calc R
C45' C -0.2075(5) 0.2923(5) 0.0011(3) 0.091(2) Uani 1 1 d .
H45A H -0.2746 0.2779 -0.0122 0.110 Uiso 1 1 calc R
C45 C 0.5203(6) 0.6238(4) 0.5073(4) 0.089(2) Uani 1 1 d .
H45B H 0.4451 0.6170 0.5197 0.107 Uiso 1 1 calc R
C46' C -0.1596(5) 0.2619(4) 0.0679(3) 0.0815(18) Uani 1 1 d .
H46A H -0.1945 0.2263 0.0987 0.098 Uiso 1 1 calc R
C46 C 0.5443(5) 0.6643(4) 0.4415(3) 0.0744(16) Uani 1 1 d .
H46B H 0.4845 0.6862 0.4103 0.089 Uiso 1 1 calc R
B3' B 0.2828(5) 0.3585(4) 0.2279(3) 0.0488(14) Uani 1 1 d .
H3' H 0.2331 0.3650 0.2839 0.059 Uiso 1 1 calc R
B3 B 1.0581(5) 0.6981(4) 0.2699(4) 0.076(2) Uani 1 1 d .
H3 H 1.0287 0.6824 0.2159 0.091 Uiso 1 1 calc R
B4' B 0.4364(5) 0.3057(4) 0.2142(3) 0.0548(15) Uani 1 1 d .
H4' H 0.4873 0.2770 0.2612 0.066 Uiso 1 1 calc R
B4 B 1.1303(6) 0.7805(5) 0.2790(6) 0.122(4) Uani 1 1 d .
H4 H 1.1480 0.8198 0.2304 0.146 Uiso 1 1 calc R
B5' B 0.4677(5) 0.2544(4) 0.1240(3) 0.0545(15) Uani 1 1 d .
H5' H 0.5386 0.1928 0.1134 0.065 Uiso 1 1 calc R
B5 B 1.0924(6) 0.8294(5) 0.3687(7) 0.129(4) Uani 1 1 d .
H5 H 1.0861 0.8998 0.3782 0.155 Uiso 1 1 calc R
B6' B 0.3361(4) 0.2729(4) 0.0791(3) 0.0489(14) Uani 1 1 d .
H6' H 0.3212 0.2243 0.0393 0.059 Uiso 1 1 calc R
B6 B 0.9949(6) 0.7776(4) 0.4199(4) 0.082(2) Uani 1 1 d .
H6 H 0.9258 0.8134 0.4629 0.098 Uiso 1 1 calc R
B7' B 0.2458(5) 0.4398(3) 0.1597(3) 0.0488(14) Uani 1 1 d .
H7' H 0.1717 0.4993 0.1711 0.059 Uiso 1 1 calc R
B7 B 1.1070(5) 0.6161(4) 0.3365(4) 0.078(2) Uani 1 1 d .
H7 H 1.1098 0.5464 0.3264 0.093 Uiso 1 1 calc R
B8' B 0.3811(5) 0.4225(4) 0.2031(3) 0.0562(15) Uani 1 1 d .
H8' H 0.3968 0.4712 0.2424 0.067 Uiso 1 1 calc R
B8 B 1.2064(7) 0.6686(5) 0.2866(7) 0.138(5) Uani 1 1 d .
H8 H 1.2762 0.6334 0.2437 0.166 Uiso 1 1 calc R
B9' B 0.4947(5) 0.3578(4) 0.1382(3) 0.0589(16) Uani 1 1 d .
H9' H 0.5851 0.3649 0.1359 0.071 Uiso 1 1 calc R
B9 B 1.2270(7) 0.7489(6) 0.3474(9) 0.174(6) Uani 1 1 d .
H9 H 1.3115 0.7663 0.3442 0.209 Uiso 1 1 calc R
B10' B 0.4333(5) 0.3375(4) 0.0554(3) 0.0557(15) Uani 1 1 d .
H10' H 0.4831 0.3315 -0.0005 0.067 Uiso 1 1 calc R
B10 B 1.1450(9) 0.7462(5) 0.4359(8) 0.155(5) Uani 1 1 d .
H10 H 1.1755 0.7610 0.4898 0.186 Uiso 1 1 calc R
B11' B 0.2784(5) 0.3882(3) 0.0686(3) 0.0484(14) Uani 1 1 d .
H11' H 0.2252 0.4147 0.0220 0.058 Uiso 1 1 calc R
B11 B 1.0668(6) 0.6640(5) 0.4275(5) 0.087(2) Uani 1 1 d .
H11 H 1.0438 0.6254 0.4752 0.104 Uiso 1 1 calc R
B12' B 0.3783(5) 0.4399(4) 0.1043(3) 0.0545(15) Uani 1 1 d .
H12' H 0.3923 0.5010 0.0797 0.065 Uiso 1 1 calc R
B12 B 1.2119(7) 0.6481(5) 0.3829(7) 0.132(4) Uani 1 1 d .
H12 H 1.2870 0.5985 0.4032 0.159 Uiso 1 1 calc R

loop_
_atom_site_aniso_label
_atom_site_aniso_U_11
_atom_site_aniso_U_22
_atom_site_aniso_U_33
_atom_site_aniso_U_23
_atom_site_aniso_U_13
_atom_site_aniso_U_12
Ni1 0.0333(3) 0.0334(3) 0.0476(3) 0.0048(3) -0.0063(2) -0.0094(2)
Ni1' 0.0409(3) 0.0351(3) 0.0446(3) 0.0075(3) -0.0067(3) -0.0086(3)
P1' 0.0502(7) 0.0408(7) 0.0530(7) 0.0138(6) -0.0057(6) -0.0121(6)
P1 0.0448(7) 0.0379(7) 0.0458(7) 0.0073(5) -0.0071(5) -0.0089(5)
P2 0.0356(6) 0.0394(7) 0.0461(7) 0.0021(5) -0.0078(5) -0.0118(5)
P2' 0.0435(7) 0.0458(8) 0.0472(7) 0.0047(6) -0.0066(5) -0.0115(6)
C1' 0.045(3) 0.036(3) 0.044(2) 0.005(2) -0.008(2) 0.000(2)
C1 0.042(3) 0.034(3) 0.108(4) 0.002(3) -0.006(3) -0.012(2)
C2' 0.035(2) 0.033(2) 0.049(2) 0.005(2) -0.0078(19) -0.0038(19)
C2 0.038(3) 0.040(3) 0.070(3) 0.004(2) -0.015(2) -0.012(2)
C11' 0.046(3) 0.045(3) 0.045(3) 0.005(2) 0.007(2) -0.003(2)
C11 0.065(3) 0.048(3) 0.045(3) 0.000(2) -0.005(2) 0.000(3)
C12' 0.102(5) 0.054(4) 0.054(3) 0.008(3) -0.007(3) -0.005(3)
C12 0.110(5) 0.052(4) 0.062(4) 0.011(3) 0.017(3) -0.015(3)
C13 0.123(6) 0.084(5) 0.064(4) 0.027(4) -0.008(4) -0.038(4)
C13' 0.135(6) 0.070(4) 0.061(4) -0.013(3) -0.012(4) -0.002(4)
C14' 0.098(5) 0.101(5) 0.036(3) 0.009(3) 0.004(3) 0.006(4)
C14 0.196(9) 0.141(8) 0.049(4) 0.024(5) 0.034(5) 0.036(7)
C15' 0.088(4) 0.076(4) 0.056(3) 0.026(3) 0.003(3) -0.005(3)
C15 0.46(2) 0.183(10) 0.082(6) 0.049(6) 0.121(9) 0.183(12)
C16' 0.065(3) 0.056(3) 0.064(3) 0.015(3) 0.002(3) -0.009(3)
C16 0.353(14) 0.133(8) 0.069(5) 0.038(5) 0.082(6) 0.143(9)
C17 0.051(3) 0.054(3) 0.078(3) 0.015(3) -0.027(3) -0.008(3)
C17' 0.064(3) 0.056(3) 0.078(4) 0.020(3) -0.006(3) -0.021(3)
C18 0.037(3) 0.051(3) 0.075(3) 0.002(3) -0.009(2) -0.013(2)
C18' 0.054(3) 0.060(3) 0.079(4) 0.012(3) -0.012(3) -0.020(3)
C21 0.044(3) 0.044(3) 0.038(2) 0.011(2) -0.005(2) -0.008(2)
C21' 0.076(4) 0.044(3) 0.038(2) 0.013(2) -0.012(2) -0.020(3)
C22 0.068(4) 0.060(4) 0.086(4) -0.013(3) -0.034(3) 0.006(3)
C22' 0.059(3) 0.042(3) 0.069(3) 0.008(3) -0.003(3) -0.002(3)
C23 0.096(5) 0.057(4) 0.094(4) -0.012(3) -0.037(4) 0.019(3)
C23' 0.079(4) 0.069(4) 0.058(3) 0.001(3) 0.003(3) -0.002(3)
C24 0.090(4) 0.052(3) 0.061(3) -0.012(3) -0.017(3) -0.003(3)
C24' 0.156(7) 0.061(4) 0.060(4) -0.015(3) 0.008(4) -0.017(4)
C25 0.060(3) 0.070(4) 0.073(4) -0.011(3) -0.007(3) -0.019(3)
C25' 0.203(9) 0.068(5) 0.108(6) -0.030(4) 0.040(6) -0.070(6)
C26 0.049(3) 0.044(3) 0.076(3) -0.005(3) 0.007(3) -0.008(2)
C26' 0.147(6) 0.071(5) 0.089(5) -0.012(4) 0.030(4) -0.061(5)
C31 0.055(3) 0.048(3) 0.044(3) 0.009(2) -0.009(2) -0.027(2)
C31' 0.049(3) 0.054(3) 0.042(3) 0.011(2) -0.008(2) -0.014(2)
C32 0.083(4) 0.066(4) 0.066(3) -0.019(3) 0.002(3) -0.032(3)
C32' 0.055(4) 0.110(5) 0.089(4) -0.033(4) -0.003(3) -0.019(3)
C33 0.140(7) 0.080(5) 0.073(4) -0.029(4) 0.021(4) -0.050(5)
C33' 0.097(5) 0.123(6) 0.083(4) -0.044(4) 0.003(4) -0.030(5)
C34' 0.081(5) 0.086(5) 0.063(4) -0.003(3) 0.020(3) -0.012(4)
C34 0.196(9) 0.091(5) 0.049(4) -0.014(3) 0.002(5) -0.093(6)
C35' 0.059(4) 0.121(6) 0.083(4) -0.023(4) 0.024(3) -0.023(4)
C35 0.138(7) 0.120(6) 0.077(5) -0.009(4) -0.039(5) -0.077(5)
C36' 0.055(4) 0.121(6) 0.069(4) -0.027(4) 0.005(3) -0.026(3)
C36 0.077(4) 0.094(5) 0.073(4) -0.007(4) -0.017(3) -0.040(4)
C41 0.047(3) 0.037(3) 0.047(3) -0.003(2) 0.001(2) -0.015(2)
C41' 0.040(3) 0.054(3) 0.045(3) -0.004(2) -0.004(2) -0.009(2)
C42 0.066(3) 0.060(3) 0.055(3) 0.011(3) -0.006(3) -0.026(3)
C42' 0.072(4) 0.098(5) 0.089(4) 0.043(4) -0.038(3) -0.038(4)
C43 0.107(5) 0.080(4) 0.058(4) 0.023(3) -0.016(3) -0.022(4)
C43' 0.103(5) 0.112(6) 0.085(4) 0.052(4) -0.043(4) -0.038(4)
C44' 0.071(4) 0.103(5) 0.057(4) 0.003(4) -0.024(3) 0.007(4)
C44 0.125(6) 0.075(4) 0.056(4) 0.009(3) 0.034(4) -0.027(4)
C45' 0.073(4) 0.141(6) 0.063(4) -0.002(4) -0.029(3) -0.027(4)
C45 0.080(5) 0.096(5) 0.091(5) 0.014(4) 0.020(4) -0.034(4)
C46' 0.070(4) 0.125(6) 0.059(3) 0.010(4) -0.012(3) -0.040(4)
C46 0.061(4) 0.083(4) 0.078(4) 0.013(3) 0.011(3) -0.022(3)
B3' 0.054(3) 0.046(3) 0.045(3) 0.002(3) -0.012(3) -0.008(3)
B3 0.061(4) 0.050(4) 0.108(5) 0.007(4) 0.032(4) -0.014(3)
B4' 0.048(3) 0.061(4) 0.060(4) 0.009(3) -0.019(3) -0.017(3)
B4 0.057(5) 0.054(5) 0.242(11) 0.015(6) 0.047(6) -0.016(4)
B5' 0.042(3) 0.046(3) 0.071(4) 0.000(3) -0.003(3) -0.004(3)
B5 0.042(4) 0.045(4) 0.307(13) -0.016(6) -0.050(6) -0.013(3)
B6' 0.052(3) 0.041(3) 0.051(3) -0.002(3) -0.003(3) -0.008(3)
B6 0.075(5) 0.057(4) 0.114(6) -0.015(4) -0.053(4) -0.005(4)
B7' 0.049(3) 0.033(3) 0.064(4) 0.002(3) -0.008(3) -0.008(2)
B7 0.045(4) 0.040(4) 0.143(7) -0.002(4) -0.014(4) -0.001(3)
B8' 0.063(4) 0.048(4) 0.063(4) -0.005(3) -0.014(3) -0.021(3)
B8 0.051(5) 0.048(5) 0.295(14) -0.002(7) 0.040(7) 0.001(4)
B9' 0.037(3) 0.064(4) 0.078(4) 0.011(3) -0.005(3) -0.017(3)
B9 0.035(4) 0.060(6) 0.43(2) -0.029(9) -0.023(8) -0.011(4)
B10' 0.053(3) 0.052(4) 0.063(4) 0.003(3) 0.003(3) -0.017(3)
B10 0.116(8) 0.065(6) 0.290(14) -0.041(7) -0.147(9) 0.008(5)
B11' 0.055(3) 0.043(3) 0.049(3) 0.016(3) -0.008(3) -0.014(3)
B11 0.086(5) 0.061(5) 0.120(6) 0.007(4) -0.066(5) -0.010(4)
B12' 0.055(4) 0.043(3) 0.066(4) 0.009(3) -0.004(3) -0.016(3)
B12 0.056(5) 0.053(5) 0.290(14) -0.005(7) -0.084(7) 0.002(4)

loop_
_atom_type_symbol
_atom_type_description
_atom_type_scat_dispersion_real
_atom_type_scat_dispersion_imag
_atom_type_scat_source
C C 0.0033 0.0016 'International Tables Vol C Tables 4.2.6.8 and 6.1.1.4'
H H 0.0000 0.0000 'International Tables Vol C Tables 4.2.6.8 and 6.1.1.4'
B B 0.0013 0.0007 'International Tables Vol C Tables 4.2.6.8 and 6.1.1.4'
P P 0.1023 0.0942 'International Tables Vol C Tables 4.2.6.8 and 6.1.1.4'
Ni Ni 0.3393 1.1124 'International Tables Vol C Tables 4.2.6.8 and 6.1.1.4'

loop_
_geom_angle_atom_site_label_1
_geom_angle_atom_site_label_2
_geom_angle_atom_site_label_3
_geom_angle
C1 Ni1 C2 47.83(18)
C1 Ni1 P1 108.80(15)
C2 Ni1 P1 156.62(14)
C1 Ni1 P2 161.37(15)
C2 Ni1 P2 113.55(13)
P1 Ni1 P2 89.83(5)
C2' Ni1' C1' 47.93(16)
C2' Ni1' P1' 158.08(12)
C1' Ni1' P1' 110.17(12)
C2' Ni1' P2' 112.15(12)
C1' Ni1' P2' 160.08(12)
P1' Ni1' P2' 89.75(5)
C11' P1' C21' 104.3(2)
C11' P1' C17' 102.3(2)
C21' P1' C17' 108.0(2)
C11' P1' Ni1' 120.24(17)
C21' P1' Ni1' 113.98(15)
C17' P1' Ni1' 107.01(16)
C21 P1 C11 103.3(2)
C21 P1 C17 107.6(2)
C11 P1 C17 104.5(2)
C21 P1 Ni1 115.78(14)
C11 P1 Ni1 117.78(16)
C17 P1 Ni1 107.03(15)
C31 P2 C41 106.40(19)
C31 P2 C18 105.8(2)
C41 P2 C18 104.3(2)
C31 P2 Ni1 113.06(15)
C41 P2 Ni1 120.79(15)
C18 P2 Ni1 105.18(15)
C41' P2' C31' 105.7(2)
C41' P2' C18' 105.1(2)
C31' P2' C18' 104.8(2)
C41' P2' Ni1' 119.20(15)
C31' P2' Ni1' 114.35(16)
C18' P2' Ni1' 106.53(16)
C2' C1' B4' 113.2(4)
C2' C1' B3' 62.7(3)
B4' C1' B3' 63.2(3)
C2' C1' B5' 112.4(3)
B4' C1' B5' 62.6(3)
B3' C1' B5' 115.3(4)
C2' C1' B6' 62.7(3)
B4' C1' B6' 114.9(4)
B3' C1' B6' 116.6(3)
B5' C1' B6' 62.1(3)
C2' C1' Ni1' 65.8(2)
B4' C1' Ni1' 149.5(3)
B3' C1' Ni1' 93.1(3)
B5' C1' Ni1' 147.7(3)
B6' C1' Ni1' 92.2(3)
C2 C1 B5 113.9(5)
C2 C1 B4 113.1(4)
B5 C1 B4 62.8(5)
C2 C1 B6 62.7(3)
B5 C1 B6 63.7(5)
B4 C1 B6 116.1(5)
C2 C1 B3 63.3(3)
B5 C1 B3 115.4(5)
B4 C1 B3 62.1(4)
B6 C1 B3 117.3(4)
C2 C1 Ni1 67.2(2)
B5 C1 Ni1 149.1(5)
B4 C1 Ni1 147.4(5)
B6 C1 Ni1 93.5(3)
B3 C1 Ni1 93.1(3)
C1' C2' B7' 112.6(3)
C1' C2' B3' 62.6(3)
B7' C2' B3' 62.3(3)
C1' C2' B11' 112.9(3)
B7' C2' B11' 63.0(3)
B3' C2' B11' 115.2(4)
C1' C2' B6' 63.3(3)
B7' C2' B6' 115.2(4)
B3' C2' B6' 117.0(3)
B11' C2' B6' 62.3(3)
C1' C2' Ni1' 66.3(2)
B7' C2' Ni1' 148.7(3)
B3' C2' Ni1' 93.3(3)
B11' C2' Ni1' 148.0(3)
B6' C2' Ni1' 92.7(3)
C1 C2 B11 112.8(4)
C1 C2 B6 62.6(4)
B11 C2 B6 63.2(4)
C1 C2 B3 62.7(3)
B11 C2 B3 114.8(5)
B6 C2 B3 116.7(4)
C1 C2 B7 111.8(4)
B11 C2 B7 62.3(4)
B6 C2 B7 115.0(4)
B3 C2 B7 62.0(3)
C1 C2 Ni1 64.9(2)
B11 C2 Ni1 149.6(4)
B6 C2 Ni1 92.3(3)
B3 C2 Ni1 91.6(3)
B7 C2 Ni1 148.1(4)
C12' C11' C16' 119.2(5)
C12' C11' P1' 119.5(4)
C16' C11' P1' 121.2(4)
C16 C11 C12 117.2(5)
C16 C11 P1 119.9(5)
C12 C11 P1 122.7(4)
C11' C12' C13' 120.5(5)
C11 C12 C13 122.1(5)
C14 C13 C12 119.9(6)
C14' C13' C12' 118.8(6)
C15' C14' C13' 121.5(5)
C13 C14 C15 118.6(7)
C14' C15' C16' 119.5(5)
C14 C15 C16 122.1(7)
C11' C16' C15' 120.5(5)
C11 C16 C15 120.0(7)
C18 C17 P1 109.2(3)
C18' C17' P1' 110.2(3)
C17 C18 P2 108.3(3)
C17' C18' P2' 107.9(3)
C26 C21 C22 117.7(5)
C26 C21 P1 117.6(3)
C22 C21 P1 124.6(4)
C26' C21' C22' 117.5(5)
C26' C21' P1' 123.6(4)
C22' C21' P1' 118.9(4)
C23 C22 C21 120.3(5)
C21' C22' C23' 121.3(5)
C24 C23 C22 121.2(5)
C24' C23' C22' 119.2(6)
C23 C24 C25 119.4(5)
C25' C24' C23' 120.3(6)
C24 C25 C26 119.2(5)
C24' C25' C26' 121.6(6)
C25 C26 C21 122.1(5)
C21' C26' C25' 120.0(6)
C32 C31 C36 117.3(5)
C32 C31 P2 119.0(4)
C36 C31 P2 123.7(4)
C32' C31' C36' 116.4(5)
C32' C31' P2' 120.3(4)
C36' C31' P2' 123.2(4)
C33 C32 C31 121.1(6)
C31' C32' C33' 121.6(6)
C34 C33 C32 121.3(7)
C34' C33' C32' 120.3(6)
C35' C34' C33' 119.1(6)
C33 C34 C35 118.7(6)
C34' C35' C36' 120.9(6)
C34 C35 C36 121.6(7)
C35' C36' C31' 121.6(6)
C35 C36 C31 119.9(6)
C42 C41 C46 118.9(4)
C42 C41 P2 119.3(3)
C46 C41 P2 121.7(4)
C42' C41' C46' 117.4(5)
C42' C41' P2' 119.9(4)
C46' C41' P2' 122.7(4)
C41 C42 C43 119.8(5)
C41' C42' C43' 121.0(5)
C44 C43 C42 120.1(6)
C44' C43' C42' 120.6(6)
C43' C44' C45' 120.2(5)
C45 C44 C43 120.2(5)
C44' C45' C46' 119.6(6)
C44 C45 C46 120.2(6)
C41' C46' C45' 121.1(6)
C41 C46 C45 120.7(5)
C1' B3' C2' 54.7(2)
C1' B3' B8' 104.8(4)
C2' B3' B8' 105.2(4)
C1' B3' B7' 103.4(3)
C2' B3' B7' 58.8(3)
B8' B3' B7' 61.4(3)
C1' B3' B4' 58.3(3)
C2' B3' B4' 102.9(4)
B8' B3' B4' 61.0(3)
B7' B3' B4' 109.2(4)
C1 B3 C2 54.1(3)
C1 B3 B8 104.2(6)
C2 B3 B8 105.1(6)
C1 B3 B4 58.2(4)
C2 B3 B4 102.5(6)
B8 B3 B4 60.6(4)
C1 B3 B7 102.5(5)
C2 B3 B7 59.0(3)
B8 B3 B7 61.1(4)
B4 B3 B7 108.4(6)
C1' B4' B5' 58.9(3)
C1' B4' B9' 103.6(4)
B5' B4' B9' 59.9(3)
C1' B4' B3' 58.5(3)
B5' B4' B3' 108.4(4)
B9' B4' B3' 106.9(4)
C1' B4' B8' 103.5(4)
B5' B4' B8' 108.3(4)
B9' B4' B8' 60.0(3)
B3' B4' B8' 59.0(3)
C1 B4 B9 103.9(7)
C1 B4 B5 58.1(4)
B9 B4 B5 60.9(6)
C1 B4 B3 59.7(3)
B9 B4 B3 107.9(6)
B5 B4 B3 109.4(6)
C1 B4 B8 104.6(5)
B9 B4 B8 60.0(6)
B5 B4 B8 109.5(8)
B3 B4 B8 59.6(4)
C1' B5' B9' 103.5(4)
C1' B5' B4' 58.5(3)
B9' B5' B4' 60.1(3)
C1' B5' B6' 59.6(3)
B9' B5' B6' 107.6(4)
B4' B5' B6' 109.5(4)
C1' B5' B10' 103.8(4)
B9' B5' B10' 59.9(3)
B4' B5' B10' 108.5(4)
B6' B5' B10' 59.1(3)
C1 B5 B4 59.1(4)
C1 B5 B9 103.3(6)
B4 B5 B9 59.2(6)
C1 B5 B6 58.9(3)
B4 B5 B6 109.0(5)
B9 B5 B6 107.5(6)
C1 B5 B10 103.3(5)
B4 B5 B10 107.8(6)
B9 B5 B10 60.1(6)
B6 B5 B10 59.1(5)
C2' B6' C1' 54.0(2)
C2' B6' B10' 104.2(4)
C1' B6' B10' 104.0(4)
C2' B6' B5' 102.2(4)
C1' B6' B5' 58.2(3)
B10' B6' B5' 60.7(3)
C2' B6' B11' 58.7(3)
C1' B6' B11' 102.5(4)
B10' B6' B11' 60.9(3)
B5' B6' B11' 108.7(4)
C1 B6 C2 54.7(3)
C1 B6 B10 103.7(7)
C2 B6 B10 104.2(5)
C1 B6 B11 102.5(5)
C2 B6 B11 58.2(3)
B10 B6 B11 61.0(4)
C1 B6 B5 57.4(4)
C2 B6 B5 102.3(6)
B10 B6 B5 61.2(5)
B11 B6 B5 108.9(5)
C2' B7' B3' 58.9(3)
C2' B7' B12' 103.1(4)
B3' B7' B12' 107.1(4)
C2' B7' B11' 58.9(3)
B3' B7' B11' 108.9(4)
B12' B7' B11' 59.5(3)
C2' B7' B8' 103.7(3)
B3' B7' B8' 59.3(3)
B12' B7' B8' 59.9(3)
B11' B7' B8' 108.3(4)
C2 B7 B12 103.3(5)
C2 B7 B11 58.0(3)
B12 B7 B11 61.2(5)
C2 B7 B3 58.9(3)
B12 B7 B3 106.7(5)
B11 B7 B3 108.6(5)
C2 B7 B8 103.4(4)
B12 B7 B8 59.7(5)
B11 B7 B8 109.2(6)
B3 B7 B8 58.8(4)
B3' B8' B9' 107.1(4)
B3' B8' B12' 106.8(4)
B9' B8' B12' 59.5(3)
B3' B8' B4' 60.1(3)
B9' B8' B4' 59.1(3)
B12' B8' B4' 106.5(4)
B3' B8' B7' 59.3(3)
B9' B8' B7' 106.9(4)
B12' B8' B7' 59.5(3)
B4' B8' B7' 107.0(4)
B3 B8 B9 107.3(5)
B3 B8 B12 106.9(6)
B9 B8 B12 60.2(7)
B3 B8 B4 59.8(4)
B9 B8 B4 59.1(6)
B12 B8 B4 106.7(8)
B3 B8 B7 60.2(4)
B9 B8 B7 107.0(8)
B12 B8 B7 58.7(5)
B4 B8 B7 107.1(5)
B5' B9' B4' 60.0(3)
B5' B9' B12' 108.1(4)
B4' B9' B12' 108.5(4)
B5' B9' B10' 60.5(3)
B4' B9' B10' 109.0(4)
B12' B9' B10' 59.9(3)
B5' B9' B8' 109.1(4)
B4' B9' B8' 60.9(3)
B12' B9' B8' 60.3(3)
B10' B9' B8' 109.2(4)
B4 B9 B8 60.9(6)
B4 B9 B12 108.0(6)
B8 B9 B12 60.0(5)
B4 B9 B5 59.9(5)
B8 B9 B5 109.4(6)
B12 B9 B5 108.2(7)
B4 B9 B10 109.0(6)
B8 B9 B10 109.4(6)
B12 B9 B10 59.9(6)
B5 B9 B10 61.0(6)
B6' B10' B12' 108.0(4)
B6' B10' B9' 108.1(4)
B12' B10' B9' 60.1(3)
B6' B10' B5' 60.2(3)
B12' B10' B5' 107.4(4)
B9' B10' B5' 59.5(3)
B6' B10' B11' 60.2(3)
B12' B10' B11' 59.6(3)
B9' B10' B11' 107.7(4)
B5' B10' B11' 107.7(4)
B6 B10 B12 107.4(5)
B6 B10 B9 107.0(7)
B12 B10 B9 59.3(6)
B6 B10 B11 59.8(4)
B12 B10 B11 60.0(5)
B9 B10 B11 107.1(7)
B6 B10 B5 59.7(4)
B12 B10 B5 106.1(9)
B9 B10 B5 58.9(6)
B11 B10 B5 106.8(5)
C2' B11' B12' 103.0(4)
C2' B11' B6' 59.0(3)
B12' B11' B6' 107.0(4)
C2' B11' B7' 58.2(3)
B12' B11' B7' 60.1(3)
B6' B11' B7' 108.6(4)
C2' B11' B10' 103.0(3)
B12' B11' B10' 59.6(3)
B6' B11' B10' 58.9(3)
B7' B11' B10' 107.9(4)
C2 B11 B7 59.8(3)
C2 B11 B6 58.6(3)
B7 B11 B6 109.1(5)
C2 B11 B12 102.7(6)
B7 B11 B12 58.6(5)
B6 B11 B12 106.4(6)
C2 B11 B10 103.2(5)
B7 B11 B10 107.2(7)
B6 B11 B10 59.2(4)
B12 B11 B10 59.2(5)
B10' B12' B11' 60.8(3)
B10' B12' B9' 60.1(3)
B11' B12' B9' 108.6(4)
B10' B12' B7' 109.0(4)
B11' B12' B7' 60.4(3)
B9' B12' B7' 108.2(4)
B10' B12' B8' 109.2(4)
B11' B12' B8' 109.5(4)
B9' B12' B8' 60.1(3)
B7' B12' B8' 60.6(3)
B7 B12 B8 61.7(5)
B7 B12 B9 109.0(7)
B8 B12 B9 59.7(7)
B7 B12 B10 109.7(5)
B8 B12 B10 109.9(7)
B9 B12 B10 60.9(6)
B7 B12 B11 60.1(4)
B8 B12 B11 109.9(5)
B9 B12 B11 109.0(5)
B10 B12 B11 60.8(5)

loop_
_geom_bond_atom_site_label_1
_geom_bond_atom_site_label_2
_geom_bond_distance
Ni1 C1 1.898(5)
Ni1 C2 1.932(4)
Ni1 P1 2.1585(12)
Ni1 P2 2.1595(12)
Ni1' C2' 1.918(4)
Ni1' C1' 1.925(4)
Ni1' P1' 2.1483(13)
Ni1' P2' 2.1633(13)
P1' C11' 1.813(5)
P1' C21' 1.815(5)
P1' C17' 1.832(5)
P1 C21 1.801(5)
P1 C11 1.821(5)
P1 C17 1.840(5)
P2 C31 1.804(5)
P2 C41 1.813(4)
P2 C18 1.836(4)
P2' C41' 1.813(4)
P2' C31' 1.815(5)
P2' C18' 1.845(5)
C1' C2' 1.561(5)
C1' B4' 1.692(7)
C1' B3' 1.697(7)
C1' B5' 1.698(7)
C1' B6' 1.723(6)
C1 C2 1.553(6)
C1 B5 1.661(9)
C1 B4 1.678(8)
C1 B6 1.688(9)
C1 B3 1.704(8)
C2' B7' 1.696(6)
C2' B3' 1.698(6)
C2' B11' 1.709(6)
C2' B6' 1.716(6)
C2 B11 1.682(7)
C2 B6 1.690(8)
C2 B3 1.713(8)
C2 B7 1.714(7)
C11' C12' 1.373(7)
C11' C16' 1.379(6)
C11 C16 1.304(7)
C11 C12 1.347(6)
C12' C13' 1.393(7)
C12 C13 1.392(7)
C13 C14 1.301(8)
C13' C14' 1.373(8)
C14' C15' 1.356(8)
C14 C15 1.312(10)
C15' C16' 1.384(7)
C15 C16 1.407(9)
C17 C18 1.515(6)
C17' C18' 1.511(6)
C21 C26 1.381(6)
C21 C22 1.383(6)
C21' C26' 1.378(7)
C21' C22' 1.385(6)
C22 C23 1.375(7)
C22' C23' 1.391(6)
C23 C24 1.371(7)
C23' C24' 1.352(8)
C24 C25 1.372(7)
C24' C25' 1.341(9)
C25 C26 1.379(7)
C25' C26' 1.379(8)
C31 C32 1.382(6)
C31 C36 1.392(6)
C31' C32' 1.367(7)
C31' C36' 1.380(6)
C32 C33 1.370(7)
C32' C33' 1.389(7)
C33 C34 1.352(9)
C33' C34' 1.349(8)
C34' C35' 1.347(8)
C34 C35 1.356(9)
C35' C36' 1.371(7)
C35 C36 1.379(8)
C41 C42 1.372(6)
C41 C46 1.374(6)
C41' C42' 1.358(6)
C41' C46' 1.375(6)
C42 C43 1.390(6)
C42' C43' 1.388(7)
C43 C44 1.362(8)
C43' C44' 1.336(8)
C44' C45' 1.345(8)
C44 C45 1.350(8)
C45' C46' 1.392(7)
C45 C46 1.375(7)
B3' B8' 1.756(8)
B3' B7' 1.757(7)
B3' B4' 1.776(7)
B3 B8 1.742(11)
B3 B4 1.744(10)
B3 B7 1.766(9)
B4' B5' 1.760(8)
B4' B9' 1.761(8)
B4' B8' 1.791(8)
B4 B9 1.727(16)
B4 B5 1.739(14)
B4 B8 1.758(11)
B5' B9' 1.758(8)
B5' B6' 1.766(7)
B5' B10' 1.776(8)
B5 B9 1.757(11)
B5 B6 1.768(11)
B5 B10 1.794(14)
B6' B10' 1.748(8)
B6' B11' 1.771(7)
B6 B10 1.758(10)
B6 B11 1.768(9)
B7' B12' 1.773(7)
B7' B11' 1.778(7)
B7' B8' 1.792(7)
B7 B12 1.729(10)
B7 B11 1.756(10)
B7 B8 1.782(10)
B8' B9' 1.776(8)
B8' B12' 1.780(8)
B8 B9 1.742(15)
B8 B12 1.748(14)
B9' B12' 1.765(8)
B9' B10' 1.765(8)
B9 B12 1.751(14)
B9 B10 1.779(16)
B10' B12' 1.762(8)
B10' B11' 1.782(7)
B10 B12 1.762(13)
B10 B11 1.789(11)
B11' B12' 1.763(8)
B11 B12 1.776(12)
